data_2201640
loop_
_publ_author_name
'Gainsford, Graeme J.'
'Robinson, Natalie'
'Tallon, J. L.'

_publ_section_title
;
 (NH~4~)~2~(NH~3~(CH~2~)~6~NH~3~)~4~[H~2~W~12~O~42~]&#x00B7;8H~2~O: a
 novel ammonium 1,6-hexanediammonium dodecatungstate
;
_journal_issue 10
_journal_name_full 'Acta Crystallographica Section E'
_journal_page_first m521
_journal_page_last m523
_journal_paper_doi 10.1107/S1600536802015799
_journal_volume 58
_journal_year 2002
_chemical_formula_iupac '2(N H4) 4(C6 H18 N2) [H2 W12 O42] .8H2 O'
_chemical_formula_sum 'C24 H98 N10 O50 W12'
_chemical_formula_weight 3533.32
_chemical_name_systematic
;
 ?
;
_space_group_IT_number 2
_symmetry_cell_setting triclinic
_symmetry_space_group_name_Hall '-P 1'
_symmetry_space_group_name_H-M 'P -1'
_atom_sites_solution_hydrogens geom
_atom_sites_solution_primary direct
_atom_sites_solution_secondary difmap
_audit_creation_method SHELXL-97
_cell_angle_alpha 85.99(3)
_cell_angle_beta 84.85(3)
_cell_angle_gamma 87.69(3)
_cell_formula_units_Z 1
_cell_length_a 10.987(2)
_cell_length_b 10.980(2)
_cell_length_c 14.681(3)
_cell_measurement_reflns_used 340
_cell_measurement_temperature 100(2)
_cell_measurement_theta_max 22.5
_cell_measurement_theta_min 3.8
_cell_volume 1758.6(6)
_computing_cell_refinement DENZO
_computing_data_collection 'DENZO (Otinowski & Minor, 1997)'
_computing_data_reduction DENZO
_computing_molecular_graphics 'ORTEP3 (Farrugia, 1997)'
_computing_publication_material SHELXL97
_computing_structure_refinement 'SHELXL97 (Sheldrick, 1997)'
_computing_structure_solution 'SHELXS97 (Sheldrick, 1990)'
_diffrn_ambient_temperature 100(2)
_diffrn_detector_area_resol_mean 4000
_diffrn_measured_fraction_theta_full 0.839
_diffrn_measured_fraction_theta_max 0.839
_diffrn_measurement_device_type 'Quantum4 CCD detector'
_diffrn_measurement_method '\f scan'
_diffrn_radiation_monochromator none
_diffrn_radiation_type synchrotron
_diffrn_radiation_wavelength 0.9204
_diffrn_reflns_av_R_equivalents 0.066
_diffrn_reflns_av_sigmaI/netI 0.058
_diffrn_reflns_limit_h_max 11
_diffrn_reflns_limit_h_min 0
_diffrn_reflns_limit_k_max 10
_diffrn_reflns_limit_k_min -11
_diffrn_reflns_limit_l_max 15
_diffrn_reflns_limit_l_min -14
_diffrn_reflns_number 3953
_diffrn_reflns_theta_full 30.01
_diffrn_reflns_theta_max 30.0
_diffrn_reflns_theta_min 2.9
_diffrn_standards_decay_% 0
_diffrn_standards_number 0
_exptl_absorpt_coefficient_mu 37.816
_exptl_absorpt_correction_T_max 0.389
_exptl_absorpt_correction_T_min 0.033
_exptl_absorpt_correction_type multi-scan
_exptl_absorpt_process_details
;
DENZO-SMN (Otwinowski & Minor, 1997)
;
_exptl_crystal_colour colourless
_exptl_crystal_density_diffrn 3.319
_exptl_crystal_density_method 'not measured'
_exptl_crystal_description plate
_exptl_crystal_F_000 1582
_exptl_crystal_size_max 0.35
_exptl_crystal_size_mid 0.075
_exptl_crystal_size_min 0.025
_refine_diff_density_max 2.74
_refine_diff_density_min -2.77
_refine_ls_extinction_method none
_refine_ls_goodness_of_fit_ref 1.09
_refine_ls_hydrogen_treatment constr
_refine_ls_matrix_type full
_refine_ls_number_parameters 193
_refine_ls_number_reflns 3953
_refine_ls_number_restraints 0
_refine_ls_restrained_S_all 1.09
_refine_ls_R_factor_all 0.039
_refine_ls_R_factor_gt 0.038
_refine_ls_shift/su_max 0.001
_refine_ls_shift/su_mean <0.001
_refine_ls_structure_factor_coef Fsqd
_refine_ls_weighting_details 'calc w = 1/[\s^2^(Fo^2^)+(0.0454P)^2^+33.4374P] where P = (Fo^2^+2Fc^2^)/3'
_refine_ls_weighting_scheme calc
_refine_ls_wR_factor_gt 0.103
_refine_ls_wR_factor_ref 0.103
_reflns_number_gt 3937
_reflns_number_total 3953
_reflns_threshold_expression >2\s(I)
_cod_data_source_file tk6077.cif
_cod_data_source_block I
_cod_depositor_comments
;
The following automatic conversions were performed:
'_geom_bond_publ_flag' value 'Y' changed to 'y' according to
'/home/saulius/struct/CIF-dictionaries/cif_core.dic' dictionary named
'cif_core.dic' version 2.4.1 from 2010-06-29 (8 times).

Automatic conversion script
Id: cif_fix_enum 1527 2010-12-29 10:47:43Z saulius 

The following automatic conversions were performed:

'_geom_bond_publ_flag' value 'Y' changed to 'y' according to
/home/saulius/struct/CIF-dictionaries/cif_core.dic dictionary named
'cif_core.dic' version 2.4.1 from 2010-06-29 (8
times).

'_geom_angle_publ_flag' value 'Y' changed to 'y' according
to /home/saulius/struct/CIF-dictionaries/cif_core.dic dictionary
named 'cif_core.dic' version 2.4.1 from 2010-06-29 (6 times).

Automatic conversion script
Id: cif_fix_values 1715 2011-07-08 13:25:40Z adriana 

2019-10-18
Z value and formula fixed to values more according to usual
chemical conventions.                 miguel
;
_cod_original_formula_sum 'C12 H49 N5 O25 W6'
_cod_original_formula_weight 1766.66
_cod_original_formula_units_Z 2
_cod_original_sg_symbol_H-M P-1
_cod_database_code 2201640
_cod_database_fobs_code 2201640

loop_
_symmetry_equiv_pos_as_xyz
'x, y, z'
'-x, -y, -z'

loop_
_atom_site_label
_atom_site_fract_x
_atom_site_fract_y
_atom_site_fract_z
_atom_site_U_iso_or_equiv
_atom_site_adp_type
_atom_site_calc_flag
_atom_site_refinement_flags
_atom_site_occupancy
_atom_site_disorder_assembly
_atom_site_disorder_group
_atom_site_type_symbol
W1 0.43522(4) 0.74176(4) 0.54171(3) 0.00210(17) Uiso d . 1 . . W
W2 0.67251(4) 0.75027(4) 0.38351(3) 0.00252(17) Uiso d . 1 . . W
W3 0.41623(4) 0.62649(4) 0.33707(3) 0.00217(17) Uiso d . 1 . . W
W4 0.27348(4) 0.53869(4) 0.72785(3) 0.00295(17) Uiso d . 1 . . W
W5 0.75556(4) 0.66461(4) 0.61806(3) 0.00280(17) Uiso d . 1 . . W
W6 0.52814(4) 0.66651(4) 0.77835(3) 0.00332(17) Uiso d . 1 . . W
O1 0.3635(7) 0.7476(7) 0.4258(5) 0.0037(17) Uiso d . 1 . . O
O2 0.5685(7) 0.8384(7) 0.4662(5) 0.0047(17) Uiso d . 1 . . O
O3 0.5528(7) 0.7491(7) 0.3021(5) 0.0041(17) Uiso d . 1 . . O
O4 0.3629(7) 0.8694(7) 0.5872(5) 0.0062(18) Uiso d . 1 . . O
O5 0.3295(7) 0.6781(7) 0.2469(5) 0.0067(18) Uiso d . 1 . . O
O6 0.7707(7) 0.8614(7) 0.3341(5) 0.0070(18) Uiso d . 1 . . O
O7 0.5409(6) 0.6102(7) 0.4496(5) 0.0031(17) Uiso d . 1 . . O
O8 0.3424(7) 0.6147(7) 0.5896(5) 0.0050(17) Uiso d . 1 . . O
O9 0.5601(6) 0.7070(7) 0.6248(5) 0.0018(17) Uiso d . 1 . . O
O10 0.7575(7) 0.6916(7) 0.4907(5) 0.0044(17) Uiso d . 1 . . O
O11 0.7463(7) 0.6035(7) 0.3328(5) 0.0029(17) Uiso d . 1 . . O
O12 0.5262(7) 0.5124(7) 0.2769(5) 0.0041(17) Uiso d . 1 . . O
O13 0.3241(7) 0.5141(7) 0.4007(5) 0.0024(17) Uiso d . 1 . . O
O14 0.3584(6) 0.6831(7) 0.7578(5) 0.0027(17) Uiso d . 1 . . O
O15 0.6928(7) 0.6136(7) 0.7436(5) 0.0030(17) Uiso d . 1 . . O
O16 0.7938(7) 0.8110(7) 0.6442(5) 0.0058(17) Uiso d . 1 . . O
O17 0.8960(7) 0.5803(7) 0.6205(5) 0.0040(17) Uiso d . 1 . . O
O18 0.1338(7) 0.6131(7) 0.7143(5) 0.0065(18) Uiso d . 1 . . O
O19 0.2510(7) 0.4760(7) 0.8402(5) 0.0084(18) Uiso d . 1 . . O
O20 0.5481(7) 0.8205(7) 0.7935(5) 0.0048(17) Uiso d . 1 . . O
O21 0.5196(7) 0.5992(7) 0.8901(5) 0.0051(17) Uiso d . 1 . . O
O1W 0.2264(8) 0.1242(8) 0.1278(6) 0.018(2) Uiso d . 1 . . O
O2W 0.0211(7) 0.1956(7) 0.2419(5) 0.0114(19) Uiso d . 1 . . O
O3W 0.9926(8) 0.8085(8) 0.2310(6) 0.016(2) Uiso d . 1 . . O
O4W 1.2179(8) 0.9161(8) 0.2522(6) 0.019(2) Uiso d . 1 . . O
N7 0.3966(9) 0.0094(10) 0.3721(7) 0.015(2) Uiso d . 1 . . N
N1 0.7858(9) 1.0991(10) 0.2400(7) 0.012(2) Uiso d . 1 . . N
C1 0.7729(11) 1.0442(11) 0.1514(8) 0.010(3) Uiso d . 1 . . C
H1A 0.6862 1.0513 0.1378 0.012 Uiso calc R 1 . . H
H1B 0.7967 0.9562 0.1572 0.012 Uiso calc R 1 . . H
C2 0.8531(11) 1.1074(11) 0.0712(8) 0.011(3) Uiso d . 1 . . C
H2A 0.9402 1.0907 0.0815 0.013 Uiso calc R 1 . . H
H2B 0.8377 1.0709 0.0137 0.013 Uiso calc R 1 . . H
C3 0.8305(11) 1.2435(11) 0.0594(8) 0.012(3) Uiso d . 1 . . C
H3A 0.8612 1.2821 0.1115 0.014 Uiso calc R 1 . . H
H3B 0.7413 1.2613 0.0610 0.014 Uiso calc R 1 . . H
C4 0.8929(12) 1.3005(12) -0.0311(9) 0.016(3) Uiso d . 1 . . C
H4A 0.9826 1.2963 -0.0279 0.019 Uiso calc R 1 . . H
H4B 0.8742 1.2521 -0.0822 0.019 Uiso calc R 1 . . H
C5 0.8512(11) 1.4340(11) -0.0512(8) 0.012(3) Uiso d . 1 . . C
H5A 0.7627 1.4370 -0.0597 0.014 Uiso calc R 1 . . H
H5B 0.8628 1.4805 0.0026 0.014 Uiso calc R 1 . . H
C6 0.9192(12) 1.4956(12) -0.1355(8) 0.014(3) Uiso d . 1 . . C
H6A 0.8875 1.5808 -0.1445 0.017 Uiso calc R 1 . . H
H6B 1.0071 1.4978 -0.1259 0.017 Uiso calc R 1 . . H
N2 0.9046(9) 1.4289(9) -0.2201(7) 0.012(2) Uiso d . 1 . . N
N3 0.5613(9) 0.6362(10) 0.0734(7) 0.016(2) Uiso d . 1 . . N
C11 0.5691(12) 0.7707(12) 0.0708(9) 0.018(3) Uiso d . 1 . . C
H11A 0.6406 0.7969 0.0292 0.022 Uiso calc R 1 . . H
H11B 0.5807 0.7958 0.1329 0.022 Uiso calc R 1 . . H
C12 0.4544(11) 0.8318(11) 0.0380(8) 0.012(3) Uiso d . 1 . . C
H12A 0.3835 0.8025 0.0789 0.015 Uiso calc R 1 . . H
H12B 0.4444 0.8064 -0.0242 0.015 Uiso calc R 1 . . H
C13 0.4525(11) 0.9708(12) 0.0349(9) 0.014(3) Uiso d . 1 . . C
H13A 0.4662 0.9962 0.0965 0.017 Uiso calc R 1 . . H
H13B 0.3703 1.0025 0.0205 0.017 Uiso calc R 1 . . H
N5 0.1151(8) 0.6115(9) 0.5068(6) 0.005(2) Uiso d . 1 . . N
C21 0.0709(10) 0.7224(10) 0.4535(8) 0.005(3) Uiso d . 1 . . C
H21A -0.0123 0.7097 0.4359 0.006 Uiso calc R 1 . . H
H21B 0.1256 0.7369 0.3967 0.006 Uiso calc R 1 . . H
C22 0.0686(10) 0.8338(10) 0.5112(8) 0.006(3) Uiso d . 1 . . C
H22A 0.0274 0.8121 0.5726 0.007 Uiso calc R 1 . . H
H22B 0.1538 0.8539 0.5194 0.007 Uiso calc R 1 . . H
C23 0.0034(11) 0.9473(11) 0.4690(9) 0.014(3) Uiso d . 1 . . C
H23A 0.0475 0.9727 0.4094 0.017 Uiso calc R 1 . . H
H23B -0.0805 0.9265 0.4575 0.017 Uiso calc R 1 . . H

loop_
_atom_type_symbol
_atom_type_description
_atom_type_scat_dispersion_real
_atom_type_scat_dispersion_imag
_atom_type_scat_source
O O -0.0043 0.0107 'International Tables Vol C Tables 4.2.6.8 and 6.1.1.4'
H H 0.0000 0.0000 'International Tables Vol C Tables 4.2.6.8 and 6.1.1.4'
C C 0.0033 0.0016 'International Tables Vol C Tables 4.2.6.8 and 6.1.1.4'
N N 0.0061 0.0033 'International Tables Vol C Tables 4.2.6.8 and 6.1.1.4'
W W -3.5280 10.4280 'International Tables Vol C Tables 4.2.6.8 and 6.1.1.4'

loop_
_geom_angle_atom_site_label_1
_geom_angle_atom_site_label_2
_geom_angle_atom_site_label_3
_geom_angle_site_symmetry_1
_geom_angle_site_symmetry_3
_geom_angle
_geom_angle_publ_flag
O4 W1 O8 . . 104.6(3) y
O4 W1 O9 . . 100.8(3) y
O8 W1 O9 . . 93.8(3) y
O4 W1 O1 . . 99.6(3) y
O8 W1 O1 . . 92.7(3) y
O9 W1 O1 . . 156.3(3) y
O4 W1 O2 . . 94.2(3) ?
O8 W1 O2 . . 161.1(3) ?
O9 W1 O2 . . 83.7(3) ?
O1 W1 O2 . . 82.8(3) ?
O4 W1 O7 . . 164.7(3) ?
O8 W1 O7 . . 88.2(3) ?
O9 W1 O7 . . 86.4(3) ?
O1 W1 O7 . . 71.0(3) ?
O2 W1 O7 . . 73.0(3) ?
O6 W2 O3 . . 103.7(3) ?
O6 W2 O2 . . 102.3(3) ?
O3 W2 O2 . . 91.9(3) ?
O6 W2 O11 . . 101.8(3) ?
O3 W2 O11 . . 89.0(3) ?
O2 W2 O11 . . 154.9(3) ?
O6 W2 O10 . . 100.9(3) ?
O3 W2 O10 . . 155.2(3) ?
O2 W2 O10 . . 85.7(3) ?
O11 W2 O10 . . 83.2(3) ?
O6 W2 O7 . . 178.3(3) ?
O3 W2 O7 . . 76.1(3) ?
O2 W2 O7 . . 76.0(3) ?
O11 W2 O7 . . 80.0(3) ?
O10 W2 O7 . . 79.4(3) ?
O5 W3 O13 . . 104.0(3) ?
O5 W3 O12 . . 100.4(3) ?
O13 W3 O12 . . 95.6(3) ?
O5 W3 O1 . . 100.0(3) ?
O13 W3 O1 . . 90.9(3) ?
O12 W3 O1 . . 156.3(3) ?
O5 W3 O3 . . 94.5(3) ?
O13 W3 O3 . . 161.1(3) ?
O12 W3 O3 . . 84.8(3) ?
O1 W3 O3 . . 81.8(3) ?
O5 W3 O7 . . 165.4(3) ?
O13 W3 O7 . . 88.2(3) ?
O12 W3 O7 . . 86.2(3) ?
O1 W3 O7 . . 71.2(3) ?
O3 W3 O7 . . 72.9(3) ?
O18 W4 O19 . . 101.4(4) ?
O18 W4 O11 . 2_666 100.2(3) ?
O19 W4 O11 . 2_666 98.2(3) ?
O18 W4 O14 . . 96.2(3) ?
O19 W4 O14 . . 95.9(3) ?
O11 W4 O14 2_666 . 155.8(3) ?
O18 W4 O8 . . 89.5(3) ?
O19 W4 O8 . . 168.2(3) ?
O11 W4 O8 2_666 . 84.1(3) ?
O14 W4 O8 . . 78.4(3) ?
O18 W4 O12 . 2_666 164.4(3) ?
O19 W4 O12 . 2_666 90.9(3) ?
O11 W4 O12 2_666 2_666 87.4(3) ?
O14 W4 O12 . 2_666 72.8(3) ?
O8 W4 O12 . 2_666 77.6(3) ?
O16 W5 O17 . . 103.2(3) ?
O16 W5 O10 . . 98.7(3) ?
O17 W5 O10 . . 97.4(3) ?
O16 W5 O15 . . 95.0(3) ?
O17 W5 O15 . . 95.9(3) ?
O10 W5 O15 . . 158.1(3) ?
O16 W5 O9 . . 94.4(3) ?
O17 W5 O9 . . 160.7(3) ?
O10 W5 O9 . . 87.4(3) ?
O15 W5 O9 . . 74.6(3) ?
O16 W5 O13 . 2_666 169.8(3) ?
O17 W5 O13 . 2_666 85.1(3) ?
O10 W5 O13 . 2_666 85.9(3) ?
O15 W5 O13 . 2_666 78.1(3) ?
O9 W5 O13 . 2_666 76.7(3) ?
O20 W6 O21 . . 103.4(3) ?
O20 W6 O15 . . 100.8(3) ?
O21 W6 O15 . . 96.8(3) ?
O20 W6 O14 . . 96.3(3) ?
O21 W6 O14 . . 101.0(3) ?
O15 W6 O14 . . 151.7(3) ?
O20 W6 O9 . . 89.1(3) ?
O21 W6 O9 . . 165.5(3) ?
O15 W6 O9 . . 73.3(3) ?
O14 W6 O9 . . 84.6(3) ?
O20 W6 O12 . 2_666 163.5(3) ?
O21 W6 O12 . 2_666 90.9(3) ?
O15 W6 O12 . 2_666 85.5(3) ?
O14 W6 O12 . 2_666 72.5(3) ?
O9 W6 O12 . 2_666 77.9(3) ?
W1 O1 W3 . . 119.6(4) ?
W2 O2 W1 . . 116.2(4) ?
W2 O3 W3 . . 115.7(4) ?
W3 O7 W2 . . 95.2(3) ?
W3 O7 W1 . . 97.0(3) ?
W2 O7 W1 . . 94.8(3) ?
W1 O8 W4 . . 137.1(4) ?
W1 O9 W5 . . 138.4(4) ?
W1 O9 W6 . . 125.9(3) ?
W5 O9 W6 . . 95.1(3) ?
W5 O10 W2 . . 149.0(4) ?
W4 O11 W2 2_666 . 148.1(4) ?
W3 O12 W4 . 2_666 137.2(4) ?
W3 O12 W6 . 2_666 125.4(4) ?
W4 O12 W6 2_666 2_666 94.8(3) ?
W3 O13 W5 . 2_666 139.5(4) ?
W6 O14 W4 . . 118.9(4) ?
W6 O15 W5 . . 115.4(4) ?
N1 C1 C2 . . 111.9(10) ?
C3 C2 C1 . . 114.1(10) ?
C2 C3 C4 . . 112.9(10) ?
C5 C4 C3 . . 112.6(10) ?
C6 C5 C4 . . 113.7(10) ?
N2 C6 C5 . . 111.4(11) ?
N3 C11 C12 . . 110.4(10) ?
C11 C12 C13 . . 114.4(10) ?
C12 C13 C13 . 2_675 114.2(14) ?
N5 C21 C22 . . 110.1(9) ?
C23 C22 C21 . . 113.8(10) ?
C23 C23 C22 2_576 . 112.0(13) ?

loop_
_geom_bond_atom_site_label_1
_geom_bond_atom_site_label_2
_geom_bond_site_symmetry_2
_geom_bond_distance
_geom_bond_publ_flag
W1 O4 . 1.729(8) y
W1 O8 . 1.824(8) y
W1 O9 . 1.927(7) y
W1 O1 . 1.935(7) y
W1 O2 . 2.042(8) y
W1 O7 . 2.263(7) y
W2 O6 . 1.738(8) ?
W2 O3 . 1.856(7) ?
W2 O2 . 1.882(7) ?
W2 O11 . 1.940(7) ?
W2 O10 . 1.958(7) ?
W2 O7 . 2.262(7) ?
W3 O5 . 1.749(7) ?
W3 O13 . 1.786(7) ?
W3 O12 . 1.911(7) ?
W3 O1 . 1.961(7) ?
W3 O3 . 2.063(8) ?
W3 O7 . 2.233(7) ?
W4 O18 . 1.730(7) ?
W4 O19 . 1.742(8) ?
W4 O11 2_666 1.880(8) ?
W4 O14 . 1.967(8) ?
W4 O8 . 2.220(7) ?
W4 O12 2_666 2.245(7) ?
W5 O16 . 1.754(8) ?
W5 O17 . 1.769(7) ?
W5 O10 . 1.871(7) ?
W5 O15 . 1.961(7) ?
W5 O9 . 2.173(7) ?
W5 O13 2_666 2.224(8) ?
W6 O20 . 1.746(8) ?
W6 O21 . 1.748(7) ?
W6 O15 . 1.914(7) ?
W6 O14 . 1.916(7) ?
W6 O9 . 2.266(7) ?
W6 O12 2_666 2.298(8) y
O11 W4 2_666 1.880(8) y
O12 W4 2_666 2.245(7) ?
O12 W6 2_666 2.298(8) ?
O13 W5 2_666 2.224(8) ?
N1 C1 . 1.492(16) ?
C1 C2 . 1.547(16) ?
C2 C3 . 1.506(17) ?
C3 C4 . 1.544(17) ?
C4 C5 . 1.534(17) ?
C5 C6 . 1.518(17) ?
C6 N2 . 1.509(16) ?
N3 C11 . 1.481(17) ?
C11 C12 . 1.506(17) ?
C12 C13 . 1.523(18) ?
C13 C13 2_675 1.52(2) ?
N5 C21 . 1.489(14) ?
C21 C22 . 1.534(16) ?
C22 C23 . 1.533(16) ?
C23 C23 2_576 1.52(2) ?

loop_
_geom_torsion_atom_site_label_1
_geom_torsion_atom_site_label_2
_geom_torsion_atom_site_label_3
_geom_torsion_atom_site_label_4
_geom_torsion_site_symmetry_1
_geom_torsion_site_symmetry_4
_geom_torsion
O4 W1 O1 W3 . . 177.1(4)
O8 W1 O1 W3 . . -77.5(4)
O9 W1 O1 W3 . . 28.2(10)
O2 W1 O1 W3 . . 84.1(4)
O7 W1 O1 W3 . . 9.6(4)
O5 W3 O1 W1 . . -177.6(4)
O13 W3 O1 W1 . . 78.1(4)
O12 W3 O1 W1 . . -28.3(10)
O3 W3 O1 W1 . . -84.4(4)
O7 W3 O1 W1 . . -9.7(4)
O6 W2 O2 W1 . . -179.9(4)
O3 W2 O2 W1 . . 75.7(4)
O11 W2 O2 W1 . . -15.9(9)
O10 W2 O2 W1 . . -79.6(4)
O7 W2 O2 W1 . . 0.6(3)
O4 W1 O2 W2 . . -172.0(4)
O8 W1 O2 W2 . . 4.4(12)
O9 W1 O2 W2 . . 87.6(4)
O1 W1 O2 W2 . . -72.8(4)
O7 W1 O2 W2 . . -0.6(3)
O6 W2 O3 W3 . . 180.0(4)
O2 W2 O3 W3 . . -76.8(4)
O11 W2 O3 W3 . . 78.1(4)
O10 W2 O3 W3 . . 6.8(10)
O7 W2 O3 W3 . . -1.8(3)
O5 W3 O3 W2 . . 174.1(4)
O13 W3 O3 W2 . . 6.5(12)
O12 W3 O3 W2 . . -85.8(4)
O1 W3 O3 W2 . . 74.7(4)
O7 W3 O3 W2 . . 1.9(3)
O5 W3 O7 W2 . . -33.4(13)
O13 W3 O7 W2 . . -179.9(3)
O12 W3 O7 W2 . . 84.3(3)
O1 W3 O7 W2 . . -88.3(3)
O3 W3 O7 W2 . . -1.4(3)
O5 W3 O7 W1 . . 62.2(13)
O13 W3 O7 W1 . . -84.3(3)
O12 W3 O7 W1 . . 179.9(3)
O1 W3 O7 W1 . . 7.3(3)
O3 W3 O7 W1 . . 94.2(3)
O3 W2 O7 W3 . . 1.5(3)
O2 W2 O7 W3 . . 97.0(3)
O11 W2 O7 W3 . . -89.9(3)
O10 W2 O7 W3 . . -174.8(3)
O3 W2 O7 W1 . . -96.0(3)
O2 W2 O7 W1 . . -0.5(3)
O11 W2 O7 W1 . . 172.6(3)
O10 W2 O7 W1 . . 87.7(3)
O4 W1 O7 W3 . . -61.0(12)
O8 W1 O7 W3 . . 86.1(3)
O9 W1 O7 W3 . . -179.9(3)
O1 W1 O7 W3 . . -7.4(3)
O2 W1 O7 W3 . . -95.5(3)
O4 W1 O7 W2 . . 34.9(13)
O8 W1 O7 W2 . . -178.0(3)
O9 W1 O7 W2 . . -84.1(3)
O1 W1 O7 W2 . . 88.5(3)
O2 W1 O7 W2 . . 0.4(2)
O4 W1 O8 W4 . . -55.0(6)
O9 W1 O8 W4 . . 47.3(6)
O1 W1 O8 W4 . . -155.6(6)
O2 W1 O8 W4 . . 128.8(8)
O7 W1 O8 W4 . . 133.5(6)
O18 W4 O8 W1 . . 99.1(6)
O19 W4 O8 W1 . . -58.7(18)
O11 W4 O8 W1 2_666 . -160.6(6)
O14 W4 O8 W1 . . 2.7(5)
O12 W4 O8 W1 2_666 . -72.0(6)
O4 W1 O9 W5 . . -132.6(6)
O8 W1 O9 W5 . . 121.8(6)
O1 W1 O9 W5 . . 16.2(12)
O2 W1 O9 W5 . . -39.5(6)
O7 W1 O9 W5 . . 33.8(6)
O4 W1 O9 W6 . . 59.0(5)
O8 W1 O9 W6 . . -46.7(5)
O1 W1 O9 W6 . . -152.2(6)
O2 W1 O9 W6 . . 152.1(5)
O7 W1 O9 W6 . . -134.6(4)
O16 W5 O9 W1 . . 104.0(6)
O17 W5 O9 W1 . . -99.9(10)
O10 W5 O9 W1 . . 5.4(6)
O15 W5 O9 W1 . . -162.1(7)
O13 W5 O9 W1 2_666 . -81.0(6)
O16 W5 O9 W6 . . -85.4(3)
O17 W5 O9 W6 . . 70.8(10)
O10 W5 O9 W6 . . 176.0(3)
O15 W5 O9 W6 . . 8.5(3)
O13 W5 O9 W6 2_666 . 89.6(3)
O20 W6 O9 W1 . . -95.0(5)
O21 W6 O9 W1 . . 115.1(12)
O15 W6 O9 W1 . . 163.5(5)
O14 W6 O9 W1 . . 1.5(5)
O12 W6 O9 W1 2_666 . 74.6(4)
O20 W6 O9 W5 . . 92.7(3)
O21 W6 O9 W5 . . -57.2(13)
O15 W6 O9 W5 . . -8.8(3)
O14 W6 O9 W5 . . -170.8(3)
O12 W6 O9 W5 2_666 . -97.7(3)
O16 W5 O10 W2 . . -83.9(9)
O17 W5 O10 W2 . . 171.4(8)
O15 W5 O10 W2 . . 44.3(14)
O9 W5 O10 W2 . . 10.2(9)
O13 W5 O10 W2 2_666 . 87.0(9)
O6 W2 O10 W5 . . 121.9(9)
O3 W2 O10 W5 . . -64.9(13)
O2 W2 O10 W5 . . 20.2(9)
O11 W2 O10 W5 . . -137.3(9)
O7 W2 O10 W5 . . -56.3(8)
O6 W2 O11 W4 . 2_666 -129.6(8)
O3 W2 O11 W4 . 2_666 -25.8(8)
O2 W2 O11 W4 . 2_666 66.4(11)
O10 W2 O11 W4 . 2_666 130.7(8)
O7 W2 O11 W4 . 2_666 50.2(7)
O5 W3 O12 W4 . 2_666 137.5(6)
O13 W3 O12 W4 . 2_666 -117.1(6)
O1 W3 O12 W4 . 2_666 -11.8(12)
O3 W3 O12 W4 . 2_666 43.9(5)
O7 W3 O12 W4 . 2_666 -29.3(5)
O5 W3 O12 W6 . 2_666 -66.2(5)
O13 W3 O12 W6 . 2_666 39.2(5)
O1 W3 O12 W6 . 2_666 144.6(6)
O3 W3 O12 W6 . 2_666 -159.8(4)
O7 W3 O12 W6 . 2_666 127.0(4)
O5 W3 O13 W5 . 2_666 61.9(6)
O12 W3 O13 W5 . 2_666 -40.3(6)
O1 W3 O13 W5 . 2_666 162.5(6)
O3 W3 O13 W5 . 2_666 -130.8(8)
O7 W3 O13 W5 . 2_666 -126.4(6)
O20 W6 O14 W4 . . 176.7(4)
O21 W6 O14 W4 . . -78.4(4)
O15 W6 O14 W4 . . 49.6(8)
O9 W6 O14 W4 . . 88.1(4)
O12 W6 O14 W4 2_666 . 9.1(3)
O18 W4 O14 W6 . . -178.0(4)
O19 W4 O14 W6 . . 79.9(4)
O11 W4 O14 W6 2_666 . -45.5(9)
O8 W4 O14 W6 . . -89.8(4)
O12 W4 O14 W6 2_666 . -9.3(4)
O20 W6 O15 W5 . . -75.0(4)
O21 W6 O15 W5 . . 179.9(4)
O14 W6 O15 W5 . . 51.1(8)
O9 W6 O15 W5 . . 10.8(3)
O12 W6 O15 W5 2_666 . 89.5(4)
O16 W5 O15 W6 . . 82.0(4)
O17 W5 O15 W6 . . -174.1(4)
O10 W5 O15 W6 . . -46.8(10)
O9 W5 O15 W6 . . -11.2(4)
O13 W5 O15 W6 2_666 . -90.4(4)
N1 C1 C2 C3 . . -55.3(13)
C1 C2 C3 C4 . . -169.1(10)
C2 C3 C4 C5 . . 169.6(10)
C3 C4 C5 C6 . . 174.9(11)
C4 C5 C6 N2 . . 58.7(14)
N3 C11 C12 C13 . . 178.8(10)
C11 C12 C13 C13 . 2_675 65.7(17)
N5 C21 C22 C23 . . -169.7(10)
C21 C22 C23 C23 . 2_576 176.6(12)
